data_1535333
loop_
_publ_author_name
'Hlukhyy, V.'
'Hoffmann, R.D.'
'Poettgen, R.'

_publ_section_title
;
 Synthesis and crystal structures of the pseudobinary intermetallics Ir
 In2-x Mgx with orthorhombic Mg2 Cu structure and Ir Mg3-x Inx with
 hexagonal Cu3 P Type
;
_journal_name_full Intermetallics
_journal_page_first 383
_journal_page_last 387
_journal_volume 12
_journal_year 2004
_chemical_formula_sum 'In1.47 Ir Mg0.53'
_chemical_name_systematic 'Ir (In1.47 Mg0.53)'
_space_group_IT_number 70
_symmetry_space_group_name_Hall '-F 2uv 2vw'
_symmetry_space_group_name_H-M 'F d d d :2'
_cell_angle_alpha 90
_cell_angle_beta 90
_cell_angle_gamma 90
_cell_formula_units_Z 16
_cell_length_a 9.819
_cell_length_b 5.288
_cell_length_c 17.992
_cell_volume 934.196
_citation_journal_id_ASTM IERME5
_cod_data_source_file Hlukhyy_IERME5_2004_1212.cif
_cod_data_source_block In1.47Ir1Mg0.53
_cod_original_cell_volume 934.1964
_cod_original_formula_sum 'In1.47 Ir1 Mg0.53'
_cod_database_code 1535333

loop_
_symmetry_equiv_pos_as_xyz
x,y,z
-x+1/4,-y+1/4,z
x,-y+1/4,-z+1/4
-x+1/4,y,-z+1/4
-x,-y,-z
x-1/4,y-1/4,-z
-x,y-1/4,z-1/4
x-1/4,-y,z-1/4
x,y+1/2,z+1/2
-x+1/4,-y+3/4,z+1/2
x,-y+3/4,-z+3/4
-x+1/4,y+1/2,-z+3/4
-x,-y+1/2,-z+1/2
x-1/4,y+1/4,-z+1/2
-x,y+1/4,z+1/4
x-1/4,-y+1/2,z+1/4
x+1/2,y,z+1/2
-x+3/4,-y+1/4,z+1/2
x+1/2,-y+1/4,-z+3/4
-x+3/4,y,-z+3/4
-x+1/2,-y,-z+1/2
x+1/4,y-1/4,-z+1/2
-x+1/2,y-1/4,z+1/4
x+1/4,-y,z+1/4
x+1/2,y+1/2,z
-x+3/4,-y+3/4,z
x+1/2,-y+3/4,-z+1/4
-x+3/4,y+1/2,-z+1/4
-x+1/2,-y+1/2,-z
x+1/4,y+1/4,-z
-x+1/2,y+1/4,z-1/4
x+1/4,-y+1/2,z-1/4

loop_
_atom_site_label
_atom_site_type_symbol
_atom_site_fract_x
_atom_site_fract_y
_atom_site_fract_z
_atom_site_occupancy
_atom_site_U_iso_or_equiv
In1 In 0.125 0.125 0.53502 0.663 0.0
In2 In 0.28024 0.125 0.125 0.803 0.0
Mg1 Mg 0.125 0.125 0.53502 0.337 0.0
Mg2 Mg 0.28024 0.125 0.125 0.197 0.0
Ir1 Ir 0.125 0.125 0.2544 1 0.0
